data_7704721
loop_
_publ_author_name
'Rodrigues, Ana I.'
'Krishnamoorthy, Paramasivam'
'Gomes, Clara S. B.'
'Carmona, Nicolas'
'Di Paolo, Roberto E.'
'Pander, Piotr'
'Pina, Jo\~ao'
'S\'ergio Seixas de Melo, J'
'Dias, Fernando B.'
'Calhorda, Maria Jos\'e'
'Ma\,canita, Ant\'onio L'
'Morgado, Jorge'
'Gomes, Pedro T.'

_publ_section_title
;
 Luminescent halogen-substituted 2-(N-arylimino)pyrrolyl boron complexes:
 the internal heavy-atom effect.
;
_journal_issue 29
_journal_name_full 'Dalton transactions (Cambridge, England : 2003)'
_journal_page_first 10185
_journal_page_last 10202
_journal_paper_doi 10.1039/d0dt01845g
_journal_volume 49
_journal_year 2020
_chemical_formula_moiety 'C23 H18 B Cl N2'
_chemical_formula_sum 'C23 H18 B Cl N2'
_chemical_formula_weight 368.65
_space_group_crystal_system triclinic
_space_group_IT_number 2
_space_group_name_Hall '-P 1'
_space_group_name_H-M_alt 'P -1'
_atom_sites_solution_hydrogens geom
_audit_creation_method SHELXL-2018/3
_audit_update_record
;
2020-05-18 deposited with the CCDC.	2020-06-29 downloaded from the CCDC.
;
_cell_angle_alpha 102.953(5)
_cell_angle_beta 104.742(5)
_cell_angle_gamma 113.592(4)
_cell_formula_units_Z 2
_cell_length_a 9.8331(9)
_cell_length_b 10.4055(10)
_cell_length_c 11.3375(10)
_cell_measurement_reflns_used 3303
_cell_measurement_temperature 150(2)
_cell_measurement_theta_max 26.27
_cell_measurement_theta_min 2.30
_cell_volume 956.00(17)
_computing_cell_refinement 'Bruker SAINT'
_computing_data_collection 'Bruker APEX2'
_computing_data_reduction 'Bruker SAINT'
_computing_molecular_graphics 'Ortep for Windows (Farrugia, 2012)'
_computing_publication_material enCIFer
_computing_structure_refinement 'SHELXL-2018/3 (Sheldrick, 2018)'
_computing_structure_solution SIR2004
_diffrn_ambient_temperature 150(2)
_diffrn_measured_fraction_theta_full 0.993
_diffrn_measured_fraction_theta_max 0.985
_diffrn_measurement_device_type 'Bruker APEX-II CCD'
_diffrn_measurement_method '\f and \w scans'
_diffrn_radiation_probe x-ray
_diffrn_radiation_type MoK\a
_diffrn_radiation_wavelength 0.71073
_diffrn_reflns_av_R_equivalents 0.0412
_diffrn_reflns_av_unetI/netI 0.0510
_diffrn_reflns_Laue_measured_fraction_full 0.993
_diffrn_reflns_Laue_measured_fraction_max 0.985
_diffrn_reflns_limit_h_max 12
_diffrn_reflns_limit_h_min -12
_diffrn_reflns_limit_k_max 13
_diffrn_reflns_limit_k_min -12
_diffrn_reflns_limit_l_max 14
_diffrn_reflns_limit_l_min -13
_diffrn_reflns_number 12625
_diffrn_reflns_point_group_measured_fraction_full 0.993
_diffrn_reflns_point_group_measured_fraction_max 0.985
_diffrn_reflns_theta_full 25.242
_diffrn_reflns_theta_max 26.491
_diffrn_reflns_theta_min 2.449
_diffrn_source 'sealed tube'
_exptl_absorpt_coefficient_mu 0.209
_exptl_absorpt_correction_T_max 0.979
_exptl_absorpt_correction_T_min 0.903
_exptl_absorpt_correction_type multi-scan
_exptl_absorpt_process_details 'SADABS (Sheldrick, 1996)'
_exptl_crystal_colour yellow
_exptl_crystal_density_diffrn 1.281
_exptl_crystal_density_method 'not measured'
_exptl_crystal_description prism
_exptl_crystal_F_000 384
_exptl_crystal_recrystallization_method 'Re-crystallisation from solvent'
_exptl_crystal_size_max 0.500
_exptl_crystal_size_mid 0.100
_exptl_crystal_size_min 0.100
_refine_diff_density_max 0.241
_refine_diff_density_min -0.220
_refine_diff_density_rms 0.046
_refine_ls_extinction_method none
_refine_ls_goodness_of_fit_ref 0.984
_refine_ls_hydrogen_treatment constr
_refine_ls_matrix_type full
_refine_ls_number_parameters 244
_refine_ls_number_reflns 3887
_refine_ls_number_restraints 0
_refine_ls_restrained_S_all 0.984
_refine_ls_R_factor_all 0.0653
_refine_ls_R_factor_gt 0.0386
_refine_ls_shift/su_max 0.002
_refine_ls_shift/su_mean 0.000
_refine_ls_structure_factor_coef Fsqd
_refine_ls_weighting_details 'w=1/[\s^2^(Fo^2^)+(0.0383P)^2^+0.1798P] where P=(Fo^2^+2Fc^2^)/3'
_refine_ls_weighting_scheme calc
_refine_ls_wR_factor_gt 0.0813
_refine_ls_wR_factor_ref 0.0876
_reflns_Friedel_coverage 0.000
_reflns_number_gt 2825
_reflns_number_total 3887
_reflns_threshold_expression 'I > 2\s(I)'
_cod_data_source_file d0dt01845g3.cif
_cod_data_source_block 4c
_cod_depositor_comments 'Adding full bibliography for 7704721--7704723.cif.'
_cod_original_cell_volume 956.00(16)
_cod_database_code 7704721
_shelx_shelxl_version_number 2018/3
_shelx_space_group_comment
;
The symmetry employed for this shelxl refinement is uniquely defined
by the following loop, which should always be used as a source of
symmetry information in preference to the above space-group names.
They are only intended as comments.
;
_shelx_estimated_absorpt_t_min 0.903
_shelx_estimated_absorpt_t_max 0.979

loop_
_space_group_symop_operation_xyz
'x, y, z'
'-x, -y, -z'

loop_
_atom_site_label
_atom_site_type_symbol
_atom_site_fract_x
_atom_site_fract_y
_atom_site_fract_z
_atom_site_U_iso_or_equiv
_atom_site_adp_type
_atom_site_occupancy
_atom_site_site_symmetry_order
_atom_site_calc_flag
_atom_site_refinement_flags_posn
_atom_site_refinement_flags_adp
_atom_site_refinement_flags_occupancy
_atom_site_disorder_assembly
_atom_site_disorder_group
Cl1 Cl 0.05008(5) 0.28599(5) -0.48626(4) 0.03392(14) Uani 1 1 d . . . . .
N2 N 0.33260(15) 0.78028(14) 0.02804(12) 0.0172(3) Uani 1 1 d . . . . .
N1 N 0.47812(15) 0.95225(14) 0.24657(12) 0.0181(3) Uani 1 1 d . . . . .
C2 C 0.37939(18) 0.99484(18) 0.17556(15) 0.0196(3) Uani 1 1 d . . . . .
C3 C 0.3838(2) 1.11832(18) 0.25959(16) 0.0248(4) Uani 1 1 d . . . . .
H3 H 0.327183 1.170306 0.236431 0.030 Uiso 1 1 calc R U . . .
C4 C 0.4875(2) 1.14990(18) 0.38354(16) 0.0258(4) Uani 1 1 d . . . . .
H4 H 0.515500 1.228456 0.461881 0.031 Uiso 1 1 calc R U . . .
C5 C 0.54315(19) 1.04566(18) 0.37261(15) 0.0225(4) Uani 1 1 d . . . . .
H5 H 0.615685 1.041236 0.443117 0.027 Uiso 1 1 calc R U . . .
C6 C 0.29771(18) 0.89086(17) 0.04581(15) 0.0194(4) Uani 1 1 d . . . . .
H6 H 0.225346 0.899383 -0.021608 0.023 Uiso 1 1 calc R U . . .
C7 C 0.26337(17) 0.66259(17) -0.09724(14) 0.0170(3) Uani 1 1 d . . . . .
C8 C 0.20203(19) 0.51391(18) -0.10525(15) 0.0213(4) Uani 1 1 d . . . . .
H8 H 0.205114 0.491570 -0.028140 0.026 Uiso 1 1 calc R U . . .
C9 C 0.13661(19) 0.39853(18) -0.22493(15) 0.0222(4) Uani 1 1 d . . . . .
H9 H 0.095144 0.296733 -0.230662 0.027 Uiso 1 1 calc R U . . .
C10 C 0.13206(18) 0.43258(18) -0.33614(15) 0.0209(4) Uani 1 1 d . . . . .
C11 C 0.19276(19) 0.57964(19) -0.33008(15) 0.0228(4) Uani 1 1 d . . . . .
H11 H 0.189098 0.601380 -0.407507 0.027 Uiso 1 1 calc R U . . .
C12 C 0.25917(18) 0.69526(18) -0.20954(15) 0.0213(4) Uani 1 1 d . . . . .
H12 H 0.301835 0.797042 -0.203972 0.026 Uiso 1 1 calc R U . . .
C13 C 0.40952(18) 0.67589(17) 0.21917(14) 0.0179(3) Uani 1 1 d . . . . .
C14 C 0.2615(2) 0.62395(19) 0.23272(15) 0.0237(4) Uani 1 1 d . . . . .
H14 H 0.192549 0.662493 0.201839 0.028 Uiso 1 1 calc R U . . .
C15 C 0.2122(2) 0.51805(19) 0.28977(16) 0.0258(4) Uani 1 1 d . . . . .
H15 H 0.110247 0.483936 0.296440 0.031 Uiso 1 1 calc R U . . .
C16 C 0.3116(2) 0.46214(18) 0.33694(15) 0.0238(4) Uani 1 1 d . . . . .
H16 H 0.278631 0.389980 0.376646 0.029 Uiso 1 1 calc R U . . .
C17 C 0.4589(2) 0.51173(18) 0.32604(16) 0.0239(4) Uani 1 1 d . . . . .
H17 H 0.528055 0.474039 0.358577 0.029 Uiso 1 1 calc R U . . .
C18 C 0.50614(19) 0.61676(18) 0.26746(15) 0.0210(4) Uani 1 1 d . . . . .
H18 H 0.607656 0.649297 0.260115 0.025 Uiso 1 1 calc R U . . .
C19 C 0.63440(18) 0.84140(17) 0.13664(14) 0.0172(3) Uani 1 1 d . . . . .
C20 C 0.63983(19) 0.75083(19) 0.02836(15) 0.0225(4) Uani 1 1 d . . . . .
H20 H 0.542912 0.664941 -0.034599 0.027 Uiso 1 1 calc R U . . .
C21 C 0.7822(2) 0.78233(19) 0.00990(15) 0.0244(4) Uani 1 1 d . . . . .
H21 H 0.781409 0.719654 -0.065723 0.029 Uiso 1 1 calc R U . . .
C22 C 0.9251(2) 0.90489(19) 0.10149(16) 0.0260(4) Uani 1 1 d . . . . .
H22 H 1.022868 0.927213 0.089036 0.031 Uiso 1 1 calc R U . . .
C23 C 0.9247(2) 0.9944(2) 0.21100(17) 0.0291(4) Uani 1 1 d . . . . .
H23 H 1.022694 1.077665 0.275388 0.035 Uiso 1 1 calc R U . . .
C24 C 0.78139(19) 0.96308(18) 0.22727(16) 0.0240(4) Uani 1 1 d . . . . .
H24 H 0.783298 1.026803 0.302922 0.029 Uiso 1 1 calc R U . . .
B1 B 0.4701(2) 0.8066(2) 0.16109(16) 0.0178(4) Uani 1 1 d . . . . .

loop_
_atom_site_aniso_label
_atom_site_aniso_U_11
_atom_site_aniso_U_22
_atom_site_aniso_U_33
_atom_site_aniso_U_23
_atom_site_aniso_U_13
_atom_site_aniso_U_12
Cl1 0.0380(3) 0.0302(3) 0.0200(2) -0.00137(18) 0.00654(19) 0.0127(2)
N2 0.0179(7) 0.0172(7) 0.0171(6) 0.0064(6) 0.0067(5) 0.0091(6)
N1 0.0188(7) 0.0184(7) 0.0178(6) 0.0065(6) 0.0077(5) 0.0094(6)
C2 0.0198(9) 0.0194(8) 0.0224(8) 0.0091(7) 0.0093(7) 0.0108(7)
C3 0.0299(10) 0.0205(8) 0.0289(9) 0.0081(8) 0.0141(8) 0.0156(8)
C4 0.0329(10) 0.0200(9) 0.0240(9) 0.0043(7) 0.0151(8) 0.0120(8)
C5 0.0246(9) 0.0227(9) 0.0172(8) 0.0057(7) 0.0085(7) 0.0092(7)
C6 0.0197(9) 0.0203(8) 0.0214(8) 0.0097(7) 0.0076(7) 0.0116(7)
C7 0.0135(8) 0.0198(8) 0.0162(7) 0.0036(7) 0.0041(6) 0.0093(7)
C8 0.0232(9) 0.0220(8) 0.0187(8) 0.0085(7) 0.0067(7) 0.0113(7)
C9 0.0229(9) 0.0186(8) 0.0240(8) 0.0063(7) 0.0070(7) 0.0112(7)
C10 0.0180(9) 0.0227(9) 0.0169(8) 0.0018(7) 0.0042(6) 0.0097(7)
C11 0.0222(9) 0.0289(9) 0.0179(8) 0.0097(7) 0.0082(7) 0.0120(8)
C12 0.0197(9) 0.0209(8) 0.0227(8) 0.0090(7) 0.0075(7) 0.0092(7)
C13 0.0177(8) 0.0183(8) 0.0136(7) 0.0023(6) 0.0044(6) 0.0080(7)
C14 0.0228(9) 0.0290(9) 0.0253(8) 0.0117(8) 0.0106(7) 0.0163(8)
C15 0.0208(9) 0.0292(9) 0.0282(9) 0.0114(8) 0.0140(7) 0.0097(8)
C16 0.0313(10) 0.0205(8) 0.0207(8) 0.0090(7) 0.0128(7) 0.0111(8)
C17 0.0288(10) 0.0238(9) 0.0247(8) 0.0108(8) 0.0096(7) 0.0172(8)
C18 0.0211(9) 0.0219(8) 0.0232(8) 0.0079(7) 0.0102(7) 0.0126(7)
C19 0.0206(8) 0.0174(8) 0.0171(7) 0.0095(7) 0.0074(6) 0.0108(7)
C20 0.0218(9) 0.0253(9) 0.0178(8) 0.0046(7) 0.0045(7) 0.0126(7)
C21 0.0284(10) 0.0334(10) 0.0207(8) 0.0127(8) 0.0125(7) 0.0203(8)
C22 0.0233(9) 0.0328(10) 0.0334(9) 0.0187(8) 0.0173(8) 0.0164(8)
C23 0.0190(9) 0.0243(9) 0.0341(10) 0.0056(8) 0.0083(8) 0.0055(7)
C24 0.0240(9) 0.0215(8) 0.0246(8) 0.0057(7) 0.0099(7) 0.0104(7)
B1 0.0194(10) 0.0185(9) 0.0144(8) 0.0041(7) 0.0046(7) 0.0103(8)

loop_
_atom_type_symbol
_atom_type_description
_atom_type_scat_dispersion_real
_atom_type_scat_dispersion_imag
_atom_type_scat_source
C C 0.0033 0.0016 'International Tables Vol C Tables 4.2.6.8 and 6.1.1.4'
H H 0.0000 0.0000 'International Tables Vol C Tables 4.2.6.8 and 6.1.1.4'
B B 0.0013 0.0007 'International Tables Vol C Tables 4.2.6.8 and 6.1.1.4'
N N 0.0061 0.0033 'International Tables Vol C Tables 4.2.6.8 and 6.1.1.4'
Cl Cl 0.1484 0.1585 'International Tables Vol C Tables 4.2.6.8 and 6.1.1.4'

loop_
_geom_angle_atom_site_label_1
_geom_angle_atom_site_label_2
_geom_angle_atom_site_label_3
_geom_angle
_geom_angle_site_symmetry_1
_geom_angle_site_symmetry_3
_geom_angle_publ_flag
C6 N2 C7 121.57(13) . . ?
C6 N2 B1 111.02(12) . . ?
C7 N2 B1 127.23(12) . . ?
C5 N1 C2 107.56(13) . . ?
C5 N1 B1 139.73(14) . . ?
C2 N1 B1 112.46(12) . . ?
N1 C2 C3 109.26(14) . . ?
N1 C2 C6 109.02(13) . . ?
C3 C2 C6 141.37(16) . . ?
C4 C3 C2 106.19(15) . . ?
C4 C3 H3 126.9 . . ?
C2 C3 H3 126.9 . . ?
C3 C4 C5 107.64(14) . . ?
C3 C4 H4 126.2 . . ?
C5 C4 H4 126.2 . . ?
N1 C5 C4 109.35(15) . . ?
N1 C5 H5 125.3 . . ?
C4 C5 H5 125.3 . . ?
N2 C6 C2 112.40(14) . . ?
N2 C6 H6 123.8 . . ?
C2 C6 H6 123.8 . . ?
C12 C7 C8 119.96(14) . . ?
C12 C7 N2 120.90(14) . . ?
C8 C7 N2 119.13(13) . . ?
C9 C8 C7 120.15(15) . . ?
C9 C8 H8 119.9 . . ?
C7 C8 H8 119.9 . . ?
C10 C9 C8 119.28(15) . . ?
C10 C9 H9 120.4 . . ?
C8 C9 H9 120.4 . . ?
C9 C10 C11 121.39(15) . . ?
C9 C10 Cl1 118.77(13) . . ?
C11 C10 Cl1 119.84(12) . . ?
C10 C11 C12 119.13(15) . . ?
C10 C11 H11 120.4 . . ?
C12 C11 H11 120.4 . . ?
C7 C12 C11 120.07(15) . . ?
C7 C12 H12 120.0 . . ?
C11 C12 H12 120.0 . . ?
C18 C13 C14 116.44(15) . . ?
C18 C13 B1 121.91(14) . . ?
C14 C13 B1 121.49(14) . . ?
C15 C14 C13 122.05(16) . . ?
C15 C14 H14 119.0 . . ?
C13 C14 H14 119.0 . . ?
C16 C15 C14 119.88(15) . . ?
C16 C15 H15 120.1 . . ?
C14 C15 H15 120.1 . . ?
C17 C16 C15 119.60(15) . . ?
C17 C16 H16 120.2 . . ?
C15 C16 H16 120.2 . . ?
C16 C17 C18 119.93(16) . . ?
C16 C17 H17 120.0 . . ?
C18 C17 H17 120.0 . . ?
C17 C18 C13 122.10(15) . . ?
C17 C18 H18 119.0 . . ?
C13 C18 H18 119.0 . . ?
C24 C19 C20 116.07(15) . . ?
C24 C19 B1 120.78(14) . . ?
C20 C19 B1 123.11(14) . . ?
C21 C20 C19 122.10(15) . . ?
C21 C20 H20 119.0 . . ?
C19 C20 H20 119.0 . . ?
C22 C21 C20 120.00(15) . . ?
C22 C21 H21 120.0 . . ?
C20 C21 H21 120.0 . . ?
C23 C22 C21 119.41(16) . . ?
C23 C22 H22 120.3 . . ?
C21 C22 H22 120.3 . . ?
C22 C23 C24 120.02(16) . . ?
C22 C23 H23 120.0 . . ?
C24 C23 H23 120.0 . . ?
C23 C24 C19 122.38(16) . . ?
C23 C24 H24 118.8 . . ?
C19 C24 H24 118.8 . . ?
N1 B1 C13 109.99(12) . . ?
N1 B1 C19 112.26(13) . . ?
C13 B1 C19 115.51(13) . . ?
N1 B1 N2 94.92(12) . . ?
C13 B1 N2 113.33(12) . . ?
C19 B1 N2 109.04(12) . . ?

loop_
_geom_bond_atom_site_label_1
_geom_bond_atom_site_label_2
_geom_bond_distance
_geom_bond_site_symmetry_2
_geom_bond_publ_flag
Cl1 C10 1.7398(16) . ?
N2 C6 1.3151(19) . ?
N2 C7 1.4288(18) . ?
N2 B1 1.631(2) . ?
N1 C5 1.3455(19) . ?
N1 C2 1.376(2) . ?
N1 B1 1.565(2) . ?
C2 C3 1.395(2) . ?
C2 C6 1.403(2) . ?
C3 C4 1.385(2) . ?
C3 H3 0.9500 . ?
C4 C5 1.393(2) . ?
C4 H4 0.9500 . ?
C5 H5 0.9500 . ?
C6 H6 0.9500 . ?
C7 C12 1.384(2) . ?
C7 C8 1.388(2) . ?
C8 C9 1.380(2) . ?
C8 H8 0.9500 . ?
C9 C10 1.379(2) . ?
C9 H9 0.9500 . ?
C10 C11 1.380(2) . ?
C11 C12 1.386(2) . ?
C11 H11 0.9500 . ?
C12 H12 0.9500 . ?
C13 C18 1.391(2) . ?
C13 C14 1.399(2) . ?
C13 B1 1.609(2) . ?
C14 C15 1.385(2) . ?
C14 H14 0.9500 . ?
C15 C16 1.381(2) . ?
C15 H15 0.9500 . ?
C16 C17 1.379(2) . ?
C16 H16 0.9500 . ?
C17 C18 1.388(2) . ?
C17 H17 0.9500 . ?
C18 H18 0.9500 . ?
C19 C24 1.394(2) . ?
C19 C20 1.397(2) . ?
C19 B1 1.620(2) . ?
C20 C21 1.387(2) . ?
C20 H20 0.9500 . ?
C21 C22 1.382(2) . ?
C21 H21 0.9500 . ?
C22 C23 1.377(2) . ?
C22 H22 0.9500 . ?
C23 C24 1.385(2) . ?
C23 H23 0.9500 . ?
C24 H24 0.9500 . ?

loop_
_geom_torsion_atom_site_label_1
_geom_torsion_atom_site_label_2
_geom_torsion_atom_site_label_3
_geom_torsion_atom_site_label_4
_geom_torsion
_geom_torsion_site_symmetry_1
_geom_torsion_site_symmetry_2
_geom_torsion_site_symmetry_3
_geom_torsion_site_symmetry_4
_geom_torsion_publ_flag
C5 N1 C2 C3 0.29(17) . . . . ?
B1 N1 C2 C3 175.73(12) . . . . ?
C5 N1 C2 C6 -174.42(13) . . . . ?
B1 N1 C2 C6 1.02(17) . . . . ?
N1 C2 C3 C4 -0.08(18) . . . . ?
C6 C2 C3 C4 171.9(2) . . . . ?
C2 C3 C4 C5 -0.16(18) . . . . ?
C2 N1 C5 C4 -0.39(17) . . . . ?
B1 N1 C5 C4 -173.87(17) . . . . ?
C3 C4 C5 N1 0.34(18) . . . . ?
C7 N2 C6 C2 -179.55(13) . . . . ?
B1 N2 C6 C2 -4.03(17) . . . . ?
N1 C2 C6 N2 1.99(18) . . . . ?
C3 C2 C6 N2 -170.00(19) . . . . ?
C6 N2 C7 C12 47.0(2) . . . . ?
B1 N2 C7 C12 -127.77(16) . . . . ?
C6 N2 C7 C8 -134.03(16) . . . . ?
B1 N2 C7 C8 51.2(2) . . . . ?
C12 C7 C8 C9 -0.1(2) . . . . ?
N2 C7 C8 C9 -179.11(14) . . . . ?
C7 C8 C9 C10 -0.4(2) . . . . ?
C8 C9 C10 C11 0.6(2) . . . . ?
C8 C9 C10 Cl1 179.70(12) . . . . ?
C9 C10 C11 C12 -0.2(2) . . . . ?
Cl1 C10 C11 C12 -179.34(12) . . . . ?
C8 C7 C12 C11 0.5(2) . . . . ?
N2 C7 C12 C11 179.44(14) . . . . ?
C10 C11 C12 C7 -0.3(2) . . . . ?
C18 C13 C14 C15 -0.7(2) . . . . ?
B1 C13 C14 C15 -176.06(14) . . . . ?
C13 C14 C15 C16 0.9(2) . . . . ?
C14 C15 C16 C17 -0.4(2) . . . . ?
C15 C16 C17 C18 -0.2(2) . . . . ?
C16 C17 C18 C13 0.4(2) . . . . ?
C14 C13 C18 C17 0.0(2) . . . . ?
B1 C13 C18 C17 175.38(14) . . . . ?
C24 C19 C20 C21 -1.8(2) . . . . ?
B1 C19 C20 C21 -179.57(15) . . . . ?
C19 C20 C21 C22 1.3(3) . . . . ?
C20 C21 C22 C23 0.3(3) . . . . ?
C21 C22 C23 C24 -1.3(3) . . . . ?
C22 C23 C24 C19 0.7(3) . . . . ?
C20 C19 C24 C23 0.8(2) . . . . ?
B1 C19 C24 C23 178.61(16) . . . . ?
C5 N1 B1 C13 53.4(2) . . . . ?
C2 N1 B1 C13 -119.89(14) . . . . ?
C5 N1 B1 C19 -76.7(2) . . . . ?
C2 N1 B1 C19 110.02(14) . . . . ?
C5 N1 B1 N2 170.40(17) . . . . ?
C2 N1 B1 N2 -2.87(14) . . . . ?
C18 C13 B1 N1 -116.99(15) . . . . ?
C14 C13 B1 N1 58.13(18) . . . . ?
C18 C13 B1 C19 11.3(2) . . . . ?
C14 C13 B1 C19 -173.54(14) . . . . ?
C18 C13 B1 N2 138.17(14) . . . . ?
C14 C13 B1 N2 -46.72(19) . . . . ?
C24 C19 B1 N1 27.8(2) . . . . ?
C20 C19 B1 N1 -154.51(14) . . . . ?
C24 C19 B1 C13 -99.36(17) . . . . ?
C20 C19 B1 C13 78.30(18) . . . . ?
C24 C19 B1 N2 131.68(15) . . . . ?
C20 C19 B1 N2 -50.7(2) . . . . ?
C6 N2 B1 N1 4.05(14) . . . . ?
C7 N2 B1 N1 179.25(13) . . . . ?
C6 N2 B1 C13 118.30(14) . . . . ?
C7 N2 B1 C13 -66.50(18) . . . . ?
C6 N2 B1 C19 -111.54(14) . . . . ?
C7 N2 B1 C19 63.67(18) . . . . ?
